data_4037570
loop_
_publ_author_name
'Modha, Sachin G.'
'P\"othig, Alexander'
'Dreuw, Andreas'
'Bach, Thorsten'

_publ_section_title
;
 [6\p] Photocyclization to cis-Hexahydrocarbazol-4-ones: Substrate
 Modification, Mechanism, and Scope.
;
_journal_issue 3
_journal_name_full 'The Journal of organic chemistry'
_journal_page_first 1139
_journal_page_last 1153
_journal_paper_doi 10.1021/acs.joc.8b03144
_journal_volume 84
_journal_year 2019
_chemical_compound_source 'see text'
_chemical_formula_moiety 'C14 H15 N O4'
_chemical_formula_sum 'C14 H15 N O4'
_chemical_formula_weight 261.27
_space_group_IT_number 14
_space_group_name_Hall '-P 2yn'
_space_group_name_H-M_alt 'P 1 21/n 1'
_symmetry_cell_setting monoclinic
_symmetry_Int_Tables_number 14
_symmetry_space_group_name_Hall '-P 2yn'
_symmetry_space_group_name_H-M 'P 1 21/n 1'
_atom_sites_solution_hydrogens mixed
_cell_angle_alpha 90
_cell_angle_beta 99.549(12)
_cell_angle_gamma 90
_cell_formula_units_Z 4
_cell_length_a 7.1881(19)
_cell_length_b 16.816(6)
_cell_length_c 10.435(4)
_cell_measurement_reflns_used 9846
_cell_measurement_temperature 100
_cell_measurement_theta_max 68.1556
_cell_measurement_theta_min 5.0380
_cell_volume 1243.9(7)
_computing_cell_refinement 'SAINT (Bruker, 2015)'
_computing_data_collection 'APEX III Control Software (Bruker, 2015)'
_computing_data_reduction 'SAINT (Bruker, 2015)'
_computing_molecular_graphics 'PLATON (Spek, 2011)'
_computing_publication_material 'PLATON (Spek, 2011), enCIFer (Allen, 2014)'
_computing_structure_refinement 'SHELXL2014 (Sheldrick, 2014), SHELXLE (Huebschle, 2011)'
_computing_structure_solution 'SHELXS97 (Sheldrick, 1997)'
_diffrn_ambient_temperature 100
_diffrn_detector ' CMOS plate '
_diffrn_detector_area_resol_mean 16
_diffrn_measured_fraction_theta_full 1.000
_diffrn_measured_fraction_theta_max 0.997
_diffrn_measurement_device ' \k-geometry diffractometer '
_diffrn_measurement_device_type ' Bruker Photon CMOS '
_diffrn_measurement_method ' phi- and omega-rotation '
_diffrn_radiation_monochromator 'HELIOS optic'
_diffrn_radiation_probe x-ray
_diffrn_radiation_source 'IMS microsource'
_diffrn_radiation_type CuK\a
_diffrn_radiation_wavelength 1.54178
_diffrn_reflns_av_R_equivalents 0.0347
_diffrn_reflns_av_unetI/netI 0.0152
_diffrn_reflns_limit_h_max 8
_diffrn_reflns_limit_h_min -8
_diffrn_reflns_limit_k_max 20
_diffrn_reflns_limit_k_min -20
_diffrn_reflns_limit_l_max 12
_diffrn_reflns_limit_l_min -12
_diffrn_reflns_number 28372
_diffrn_reflns_reduction_process
;
;
_diffrn_reflns_theta_full 67.68
_diffrn_reflns_theta_max 68.45
_diffrn_reflns_theta_min 5.04
_exptl_absorpt_coefficient_mu 0.855
_exptl_absorpt_correction_T_max 0.7531
_exptl_absorpt_correction_T_min 0.6742
_exptl_absorpt_correction_type multi-scan
_exptl_absorpt_process_details 'SADABS 2014/5, Bruker, 2014'
_exptl_crystal_colour 'clear colourless'
_exptl_crystal_density_diffrn 1.395
_exptl_crystal_density_method 'Not Measured'
_exptl_crystal_description fragment
_exptl_crystal_F_000 552
_exptl_crystal_size_max 0.343
_exptl_crystal_size_mid 0.209
_exptl_crystal_size_min 0.091
_refine_diff_density_max 0.264
_refine_diff_density_min -0.254
_refine_diff_density_rms 0.046
_refine_ls_extinction_method none
_refine_ls_goodness_of_fit_ref 1.060
_refine_ls_hydrogen_treatment mixed
_refine_ls_matrix_type full
_refine_ls_number_parameters 177
_refine_ls_number_reflns 2281
_refine_ls_number_restraints 0
_refine_ls_restrained_S_all 1.060
_refine_ls_R_factor_all 0.0356
_refine_ls_R_factor_gt 0.0333
_refine_ls_shift/su_max 0.000
_refine_ls_shift/su_mean 0.000
_refine_ls_structure_factor_coef Fsqd
_refine_ls_weighting_details 'W=1/[\S^2^(FO^2^)+(0.0381P)^2^+0.6700P] WHERE P=(FO^2^+2FC^2^)/3'
_refine_ls_weighting_scheme calc
_refine_ls_wR_factor_gt 0.0815
_refine_ls_wR_factor_ref 0.0832
_reflns_number_gt 2141
_reflns_number_total 2281
_reflns_threshold_expression I>2\s(I)
_cod_data_source_file jo8b03144_si_003.cif
_cod_data_source_block cu_modsa3_0m-auto
_cod_original_sg_symbol_H-M 'P 21/n'
_cod_database_code 4037570

loop_
_space_group_symop_id
_space_group_symop_operation_xyz
1 x,y,z
2 1/2-x,1/2+y,1/2-z
3 -x,-y,-z
4 1/2+x,1/2-y,1/2+z

loop_
_atom_site_aniso_label
_atom_site_aniso_U_11
_atom_site_aniso_U_22
_atom_site_aniso_U_33
_atom_site_aniso_U_23
_atom_site_aniso_U_13
_atom_site_aniso_U_12
O4A 0.0146(5) 0.0252(5) 0.0133(4) 0.0034(4) 0.0040(4) 0.0029(4)
O10 0.0334(6) 0.0249(5) 0.0150(5) -0.0033(4) 0.0101(4) 0.0014(4)
O12 0.0210(5) 0.0177(5) 0.0135(4) -0.0042(3) 0.0054(4) -0.0029(3)
O13 0.0217(5) 0.0178(4) 0.0083(4) -0.0003(3) 0.0033(3) -0.0004(3)
N9 0.0175(5) 0.0136(5) 0.0101(5) -0.0008(4) 0.0028(4) -0.0011(4)
C1 0.0168(6) 0.0179(6) 0.0135(6) -0.0014(5) 0.0033(5) -0.0011(5)
C2 0.0228(7) 0.0187(6) 0.0181(6) -0.0032(5) 0.0025(5) -0.0038(5)
C3 0.0232(7) 0.0199(6) 0.0141(6) -0.0049(5) -0.0009(5) 0.0010(5)
C4 0.0248(7) 0.0134(6) 0.0104(6) 0.0017(5) 0.0024(5) 0.0048(5)
C4A 0.0147(6) 0.0172(6) 0.0102(6) 0.0005(5) 0.0022(5) 0.0009(5)
C4B 0.0110(6) 0.0171(6) 0.0127(6) -0.0009(5) 0.0005(5) -0.0012(5)
C5 0.0140(6) 0.0220(7) 0.0117(6) 0.0001(5) 0.0019(5) -0.0011(5)
C6 0.0132(6) 0.0220(7) 0.0159(6) 0.0050(5) 0.0001(5) -0.0018(5)
C7 0.0134(6) 0.0159(6) 0.0216(6) 0.0011(5) 0.0000(5) -0.0012(5)
C8 0.0134(6) 0.0174(6) 0.0160(6) -0.0021(5) 0.0016(5) -0.0019(5)
C8A 0.0104(6) 0.0177(6) 0.0113(6) 0.0002(5) 0.0007(4) -0.0020(5)
C9A 0.0174(6) 0.0139(6) 0.0093(6) -0.0013(4) 0.0027(5) 0.0005(5)
C11 0.0102(6) 0.0176(6) 0.0114(6) -0.0013(5) 0.0017(4) -0.0020(5)
C14 0.0192(7) 0.0245(7) 0.0081(6) -0.0006(5) 0.0037(5) 0.0000(5)

loop_
_atom_site_label
_atom_site_type_symbol
_atom_site_thermal_displace_type
_atom_site_fract_x
_atom_site_fract_y
_atom_site_fract_z
_atom_site_occupancy
_atom_site_U_iso_or_equiv
_atom_site_calc_flag
_atom_site_refinement_flags
O4A O Uani 0.07456(12) 0.36134(5) 0.67699(9) 1.000 0.0175(3) d .
O10 O Uani 0.24653(14) 0.42044(6) 0.90702(9) 1.000 0.0237(3) d .
O12 O Uani 0.36552(13) 0.20670(5) 0.35344(8) 1.000 0.0171(3) d .
O13 O Uani 0.36130(12) 0.34090(5) 0.33270(8) 1.000 0.0158(3) d .
N9 N Uani 0.34836(15) 0.28769(6) 0.52610(10) 1.000 0.0137(3) d .
C1 C Uani 0.56122(18) 0.39746(8) 0.61028(12) 1.000 0.0160(3) d .
C2 C Uani 0.58815(19) 0.46611(8) 0.70683(12) 1.000 0.0200(4) d .
C3 C Uani 0.54609(19) 0.43785(8) 0.83862(12) 1.000 0.0195(4) d .
C4 C Uani 0.34835(19) 0.40696(7) 0.82743(12) 1.000 0.0163(4) d .
C4A C Uani 0.27377(17) 0.35324(7) 0.71102(11) 1.000 0.0140(3) d .
C4B C Uani 0.32912(17) 0.26691(7) 0.74027(12) 1.000 0.0138(3) d .
C5 C Uani 0.34208(17) 0.22419(8) 0.85477(12) 1.000 0.0159(4) d .
C6 C Uani 0.37987(17) 0.14295(8) 0.85274(12) 1.000 0.0173(4) d .
C7 C Uani 0.40212(17) 0.10608(8) 0.73671(12) 1.000 0.0173(3) d .
C8 C Uani 0.39195(17) 0.14858(7) 0.62073(12) 1.000 0.0157(3) d .
C8A C Uani 0.35747(17) 0.22973(7) 0.62510(11) 1.000 0.0133(3) d .
C9A C Uani 0.35705(17) 0.36811(7) 0.58570(11) 1.000 0.0135(3) d .
C11 C Uani 0.35961(17) 0.27299(7) 0.39956(11) 1.000 0.0131(3) d .
C14 C Uani 0.36996(18) 0.33219(8) 0.19568(11) 1.000 0.0171(4) d .
H1A H Uiso 0.64560 0.35310 0.64440 1.000 0.0190 c RU
H1B H Uiso 0.59690 0.41500 0.52710 1.000 0.0190 c RU
H2A H Uiso 0.50230 0.51030 0.67420 1.000 0.0240 c RU
H2B H Uiso 0.71950 0.48590 0.71670 1.000 0.0240 c RU
H3A H Uiso 0.63600 0.39530 0.87260 1.000 0.0230 c RU
H3B H Uiso 0.56380 0.48260 0.90100 1.000 0.0230 c RU
H4A H Uiso 0.024(3) 0.3448(12) 0.7418(19) 1.000 0.043(5) d .
H5 H Uiso 0.32550 0.24980 0.93330 1.000 0.0190 c RU
H6 H Uiso 0.39050 0.11270 0.93050 1.000 0.0210 c RU
H7 H Uiso 0.42490 0.05040 0.73640 1.000 0.0210 c RU
H8 H Uiso 0.40800 0.12300 0.54210 1.000 0.0190 c RU
H9A H Uiso 0.27550 0.40600 0.52750 1.000 0.0160 c RU
H14A H Uiso 0.28480 0.28940 0.15900 1.000 0.0260 c RU
H14B H Uiso 0.49930 0.31910 0.18490 1.000 0.0260 c RU
H14C H Uiso 0.33160 0.38210 0.15050 1.000 0.0260 c RU

loop_
_atom_type_symbol
_atom_type_description
_atom_type_scat_dispersion_real
_atom_type_scat_dispersion_imag
_atom_type_scat_source
C C 0.0181 0.0091 ' International Tables Vol C Tables 4.2.6.8 and 6.1.1.4'
H H 0.0000 0.0000 ' International Tables Vol C Tables 4.2.6.8 and 6.1.1.4'
N N 0.0311 0.0180 ' International Tables Vol C Tables 4.2.6.8 and 6.1.1.4'
O O 0.0492 0.0322 ' International Tables Vol C Tables 4.2.6.8 and 6.1.1.4'

loop_
_geom_angle_atom_site_label_1
_geom_angle_atom_site_label_2
_geom_angle_atom_site_label_3
_geom_angle
_geom_angle_publ_flag
C11 O13 C14 115.69(9) yes
C4A O4A H4A 108.1(14) no
C8A N9 C11 125.56(10) yes
C9A N9 C11 124.56(10) yes
C8A N9 C9A 109.15(9) yes
C2 C1 C9A 111.63(11) no
C1 C2 C3 109.65(11) no
C2 C3 C4 111.30(11) no
O10 C4 C4A 118.61(12) yes
C3 C4 C4A 117.83(11) no
O10 C4 C3 123.53(11) yes
O4A C4A C4B 111.09(10) yes
O4A C4A C9A 106.75(9) yes
C4 C4A C4B 110.89(10) no
C4 C4A C9A 116.11(10) no
C4B C4A C9A 101.47(9) no
O4A C4A C4 110.21(10) yes
C4A C4B C5 130.23(11) no
C5 C4B C8A 120.73(11) no
C4A C4B C8A 108.92(10) no
C4B C5 C6 118.75(11) no
C5 C6 C7 120.02(12) no
C6 C7 C8 121.89(12) no
C7 C8 C8A 117.27(11) no
N9 C8A C4B 108.90(10) yes
N9 C8A C8 129.80(11) yes
C4B C8A C8 121.29(11) no
N9 C9A C4A 102.22(9) yes
C1 C9A C4A 113.94(10) no
N9 C9A C1 109.67(10) yes
O12 C11 N9 124.21(11) yes
O13 C11 N9 110.99(10) yes
O12 C11 O13 124.80(11) yes
C2 C1 H1A 109.00 no
C2 C1 H1B 109.00 no
C9A C1 H1A 109.00 no
C9A C1 H1B 109.00 no
H1A C1 H1B 108.00 no
C1 C2 H2A 110.00 no
C1 C2 H2B 110.00 no
C3 C2 H2A 110.00 no
C3 C2 H2B 110.00 no
H2A C2 H2B 108.00 no
C2 C3 H3A 109.00 no
C2 C3 H3B 109.00 no
C4 C3 H3A 109.00 no
C4 C3 H3B 109.00 no
H3A C3 H3B 108.00 no
C4B C5 H5 121.00 no
C6 C5 H5 121.00 no
C5 C6 H6 120.00 no
C7 C6 H6 120.00 no
C6 C7 H7 119.00 no
C8 C7 H7 119.00 no
C7 C8 H8 121.00 no
C8A C8 H8 121.00 no
N9 C9A H9A 110.00 no
C1 C9A H9A 110.00 no
C4A C9A H9A 110.00 no
O13 C14 H14A 109.00 no
O13 C14 H14B 109.00 no
O13 C14 H14C 109.00 no
H14A C14 H14B 109.00 no
H14A C14 H14C 109.00 no
H14B C14 H14C 110.00 no

loop_
_geom_bond_atom_site_label_1
_geom_bond_atom_site_label_2
_geom_bond_distance
_geom_bond_publ_flag
O4A C4A 1.4235(16) yes
O10 C4 1.2159(17) yes
O12 C11 1.2177(15) yes
O13 C11 1.3393(15) yes
O13 C14 1.4489(15) yes
O4A H4A 0.87(2) no
N9 C8A 1.4139(16) yes
N9 C11 1.3589(16) yes
N9 C9A 1.4855(16) yes
C1 C9A 1.5292(19) no
C1 C2 1.5233(19) no
C2 C3 1.5318(19) no
C3 C4 1.500(2) no
C4 C4A 1.5372(18) no
C4A C4B 1.5227(18) no
C4A C9A 1.5462(17) no
C4B C8A 1.3993(18) no
C4B C5 1.3840(18) no
C5 C6 1.394(2) no
C6 C7 1.3929(19) no
C7 C8 1.3970(18) no
C8 C8A 1.3890(18) no
C1 H1A 0.9900 no
C1 H1B 0.9900 no
C2 H2A 0.9900 no
C2 H2B 0.9900 no
C3 H3A 0.9900 no
C3 H3B 0.9900 no
C5 H5 0.9500 no
C6 H6 0.9500 no
C7 H7 0.9500 no
C8 H8 0.9500 no
C9A H9A 1.0000 no
C14 H14A 0.9800 no
C14 H14B 0.9800 no
C14 H14C 0.9800 no

loop_
_geom_hbond_atom_site_label_D
_geom_hbond_atom_site_label_H
_geom_hbond_atom_site_label_A
_geom_hbond_distance_DH
_geom_hbond_distance_HA
_geom_hbond_distance_DA
_geom_hbond_angle_DHA
_geom_hbond_site_symmetry_A
_geom_hbond_publ_flag
O4A H4A O12 0.87(2) 1.96(2) 2.8063(17) 165(2) 4_455 yes
C3 H3A O12 0.9900 2.4100 3.330(2) 154.00 4_555 yes
C8 H8 O12 0.9500 2.4000 2.9317(19) 115.00 . yes
C14 H14C O10 0.9800 2.5900 3.343(2) 133.00 1_554 yes

loop_
_geom_torsion_atom_site_label_1
_geom_torsion_atom_site_label_2
_geom_torsion_atom_site_label_3
_geom_torsion_atom_site_label_4
_geom_torsion
_geom_torsion_publ_flag
C14 O13 C11 O12 0.31(18) no
C14 O13 C11 N9 -179.04(10) no
C9A N9 C8A C4B 13.08(14) no
C9A N9 C8A C8 -165.55(13) no
C11 N9 C8A C4B -176.37(12) no
C11 N9 C8A C8 5.0(2) no
C8A N9 C9A C1 94.04(11) no
C8A N9 C9A C4A -27.18(12) no
C11 N9 C9A C1 -76.62(14) no
C11 N9 C9A C4A 162.16(11) no
C8A N9 C11 O12 5.5(2) no
C8A N9 C11 O13 -175.10(11) no
C9A N9 C11 O12 174.69(12) no
C9A N9 C11 O13 -5.96(17) no
C9A C1 C2 C3 62.78(14) no
C2 C1 C9A N9 -162.46(10) no
C2 C1 C9A C4A -48.60(14) no
C1 C2 C3 C4 -59.07(14) no
C2 C3 C4 O10 -138.93(13) no
C2 C3 C4 C4A 43.07(15) no
O10 C4 C4A O4A 30.84(15) no
O10 C4 C4A C4B -92.58(14) no
O10 C4 C4A C9A 152.33(11) no
C3 C4 C4A O4A -151.06(10) no
C3 C4 C4A C4B 85.51(13) no
C3 C4 C4A C9A -29.57(15) no
O4A C4A C4B C5 -86.26(16) no
O4A C4A C4B C8A 89.72(12) no
C4 C4A C4B C5 36.66(18) no
C4 C4A C4B C8A -147.37(11) no
C9A C4A C4B C5 160.58(13) no
C9A C4A C4B C8A -23.44(13) no
O4A C4A C9A N9 -87.00(10) no
O4A C4A C9A C1 154.78(10) no
C4 C4A C9A N9 149.69(10) no
C4 C4A C9A C1 31.47(15) no
C4B C4A C9A N9 29.39(11) no
C4B C4A C9A C1 -88.84(12) no
C4A C4B C5 C6 174.18(12) no
C8A C4B C5 C6 -1.39(19) no
C4A C4B C8A N9 7.38(14) no
C4A C4B C8A C8 -173.85(11) no
C5 C4B C8A N9 -176.19(11) no
C5 C4B C8A C8 2.57(19) no
C4B C5 C6 C7 -0.59(18) no
C5 C6 C7 C8 1.48(19) no
C6 C7 C8 C8A -0.34(18) no
C7 C8 C8A N9 176.82(12) no
C7 C8 C8A C4B -1.66(18) no
